data_4320689
loop_
_publ_author_name
'Vladimir P. Fedin'
'Maxim Sokolov'
'Gert J. Lamprecht'
'Rita Hernandez-Molina'
'Mi-Sook Seo'
'Alexander V. Virovets'
'William Clegg'
'A. Geoffrey Sykes'

_publ_contact_author
;
         Prof. A. Geoffrey Sykes FRS
         Department of Chemistry,
         The University of Newcastle upon Tyne,
         Newcastle upon Tyne NE1 7RU, UK
;
_publ_contact_author_email a.g.sykes@ncl.ac.uk
_publ_contact_author_fax '44 191 2611182'
_publ_contact_author_phone '44 191 2226700'
_publ_section_title
;
 Preparation, Structure, and Properties of the Corner-Shared Double Cubes
 [Mo6HgQ8(H2O)18]8+ (Q = S, Se) and Tungsten Analogues
;
_journal_name_full 'Inorganic Chemistry'
_journal_page_first 6598
_journal_page_last 6603
_journal_paper_doi 10.1021/ic010362n
_journal_volume 40
_journal_year 2001
_chemical_formula_structural '(Hg Mo6 S8 Cl4 (H2 O)14) (C36 H36 N24 O12) Cl4 . 14(H2 O)'
_chemical_formula_sum 'C36 H92 Cl8 Hg Mo6 N24 O40 S8'
_chemical_formula_weight 2817.65
_chemical_name_common none
_chemical_name_systematic
;
Bis(heptaaquadichloro-tetrakis(mu3-sulphido)-
trimolybdenium)-mercury(0) tetrachloride cucurbituril adduct
tetradecahydrate.
;
_space_group_IT_number 12
_symmetry_cell_setting monoclinic
_symmetry_space_group_name_Hall '-C 2y'
_symmetry_space_group_name_H-M 'C 1 2/m 1'
_atom_sites_solution_hydrogens geom
_atom_sites_solution_primary direct
_atom_sites_solution_secondary difmap
_audit_creation_method SHELXL-97
_cell_angle_alpha 90.00
_cell_angle_beta 102.1280(10)
_cell_angle_gamma 90.00
_cell_formula_units_Z 2
_cell_length_a 16.7750(10)
_cell_length_b 18.2980(10)
_cell_length_c 15.2680(10)
_cell_measurement_reflns_used 6462
_cell_measurement_temperature 160(2)
_cell_measurement_theta_max 28.1
_cell_measurement_theta_min 2.3
_cell_volume 4581.9(5)
_computing_cell_refinement 'local programs'
_computing_data_collection 'Siemens SMART'
_computing_data_reduction 'Siemens SAINT'
_computing_molecular_graphics 'Siemens SHELXTL'
_computing_publication_material 'SHELXTL and local programs'
_computing_structure_refinement 'SHELXL-97 (Sheldrick, 1997)'
_computing_structure_solution 'SHELXS-97 (Sheldrick, 1990)'
_diffrn_ambient_temperature 160(2)
_diffrn_detector_area_resol_mean 8.192
_diffrn_measured_fraction_theta_full 0.933
_diffrn_measured_fraction_theta_max 0.933
_diffrn_measurement_device_type 'Bruker SMART CCD diffractometer'
_diffrn_measurement_method '\w rotation with narrow frames'
_diffrn_radiation_monochromator graphite
_diffrn_radiation_source 'fine-focus sealed tube'
_diffrn_radiation_type MoK\a
_diffrn_radiation_wavelength 0.71073
_diffrn_reflns_av_R_equivalents 0.0644
_diffrn_reflns_av_sigmaI/netI 0.1117
_diffrn_reflns_limit_h_max 22
_diffrn_reflns_limit_h_min -21
_diffrn_reflns_limit_k_max 23
_diffrn_reflns_limit_k_min -24
_diffrn_reflns_limit_l_max 19
_diffrn_reflns_limit_l_min -20
_diffrn_reflns_number 18445
_diffrn_reflns_theta_full 28.59
_diffrn_reflns_theta_max 28.59
_diffrn_reflns_theta_min 1.36
_diffrn_standards_decay_% 0
_diffrn_standards_interval_time 0
_diffrn_standards_number 0
_exptl_absorpt_coefficient_mu 2.974
_exptl_absorpt_correction_T_max 0.8015
_exptl_absorpt_correction_T_min 0.6461
_exptl_absorpt_correction_type empirical
_exptl_absorpt_process_details SADABS
_exptl_crystal_colour 'dark green'
_exptl_crystal_density_diffrn 2.042
_exptl_crystal_density_meas ?
_exptl_crystal_density_method 'not measured'
_exptl_crystal_description block
_exptl_crystal_F_000 2784
_exptl_crystal_size_max 0.12
_exptl_crystal_size_mid 0.10
_exptl_crystal_size_min 0.06
_refine_diff_density_max 1.087
_refine_diff_density_min -1.280
_refine_diff_density_rms 0.173
_refine_ls_extinction_coef 0.00029(5)
_refine_ls_extinction_expression Fc^*^=kFc[1+0.001xFc^2^\l^3^/sin(2\q)]^-1/4^
_refine_ls_extinction_method SHELXL
_refine_ls_goodness_of_fit_ref 0.957
_refine_ls_hydrogen_treatment mixed
_refine_ls_matrix_type full
_refine_ls_number_parameters 302
_refine_ls_number_reflns 5645
_refine_ls_number_restraints 1
_refine_ls_restrained_S_all 0.957
_refine_ls_R_factor_all 0.0914
_refine_ls_R_factor_gt 0.0450
_refine_ls_shift/su_max 0.005
_refine_ls_shift/su_mean 0.000
_refine_ls_structure_factor_coef Fsqd
_refine_ls_weighting_details 'calc w=1/[\s^2^(Fo^2^)+(0.0542P)^2^+0.0000P] where P=(Fo^2^+2Fc^2^)/3'
_refine_ls_weighting_scheme calc
_refine_ls_wR_factor_gt 0.1109
_refine_ls_wR_factor_ref 0.1197
_reflns_number_gt 3399
_reflns_number_total 5645
_reflns_threshold_expression >2sigma(I)
_cod_data_source_file ic010362n_1.cif
_cod_data_source_block compound1
_cod_depositor_comments
;
The following automatic conversions were performed:

'_exptl_crystal_density_meas' value 'none' was changed to '?' - the
value is perceived as not measured.

Automatic conversion script
Id: cif_fix_values 3008 2015-01-20 13:52:24Z robertas 
;
_cod_database_code 4320689

loop_
_symmetry_equiv_pos_as_xyz
'x, y, z'
'-x, y, -z'
'x+1/2, y+1/2, z'
'-x+1/2, y+1/2, -z'
'-x, -y, -z'
'x, -y, z'
'-x+1/2, -y+1/2, -z'
'x+1/2, -y+1/2, z'

loop_
_atom_site_label
_atom_site_type_symbol
_atom_site_fract_x
_atom_site_fract_y
_atom_site_fract_z
_atom_site_U_iso_or_equiv
_atom_site_adp_type
_atom_site_occupancy
_atom_site_symmetry_multiplicity
_atom_site_calc_flag
_atom_site_refinement_flags
_atom_site_disorder_assembly
_atom_site_disorder_group
Hg1 Hg 1.0000 0.5000 1.0000 0.03095(19) Uani 1 4 d S . .
Mo1 Mo 0.84391(3) 0.57467(3) 0.80239(3) 0.01868(16) Uani 1 1 d . . .
Mo2 Mo 0.76221(5) 0.5000 0.90937(5) 0.0254(2) Uani 1 2 d S . .
S1 S 0.73095(13) 0.5000 0.75261(14) 0.0207(5) Uani 1 2 d S . .
S2 S 0.95569(13) 0.5000 0.81481(15) 0.0204(5) Uani 1 2 d S . .
S3 S 0.85571(10) 0.59120(10) 0.95330(11) 0.0262(4) Uani 1 1 d . . .
O11M O 0.8435(3) 0.5943(3) 0.6592(3) 0.0282(11) Uani 1 1 d . . .
O12M O 0.7587(3) 0.6656(3) 0.7678(3) 0.0300(11) Uani 1 1 d . . .
Cl13 Cl 0.94577(16) 0.67466(13) 0.81635(16) 0.0471(7) Uani 0.67 1 d P . .
O13M O 0.94577(16) 0.67466(13) 0.81635(16) 0.0471(7) Uani 0.33 1 d P . .
Cl21 Cl 0.7431(2) 0.5000 1.0658(2) 0.0546(12) Uani 0.67 2 d SP . .
O21M O 0.7431(2) 0.5000 1.0658(2) 0.0546(12) Uani 0.33 2 d SP . .
O22M O 0.6607(3) 0.5767(3) 0.8941(3) 0.0457(15) Uani 1 1 d . . .
Cl1 Cl 0.7492(2) 0.8043(2) 0.8444(2) 0.0712(11) Uani 0.50 1 d P . .
O1C O 0.7492(2) 0.8043(2) 0.8444(2) 0.0712(11) Uani 0.50 1 d P . .
Cl2 Cl 0.8972(2) 0.5000 0.3622(2) 0.0842(14) Uani 1 2 d S . .
C111 C 0.5652(4) 0.7613(4) 0.4158(4) 0.0241(15) Uani 1 1 d . . .
H111 H 0.5670 0.8150 0.4040 0.024 Uiso 1 1 calc R . .
C112 C 0.6122(4) 0.7174(4) 0.3561(4) 0.0210(14) Uani 1 1 d . . .
H112 H 0.6392 0.7503 0.3188 0.021 Uiso 1 1 calc R . .
C11 C 0.6689(4) 0.6931(4) 0.5068(4) 0.0245(15) Uani 1 1 d . . .
O11 O 0.7151(3) 0.6709(3) 0.5746(3) 0.0335(12) Uani 1 1 d . . .
C12 C 0.4747(4) 0.6855(4) 0.3197(4) 0.0233(15) Uani 1 1 d . . .
O12 O 0.4098(3) 0.6596(3) 0.2772(3) 0.0283(11) Uani 1 1 d . . .
N11 N 0.6081(3) 0.7435(3) 0.5058(3) 0.0225(13) Uani 1 1 d . . .
N12 N 0.6715(3) 0.6765(3) 0.4213(3) 0.0229(12) Uani 1 1 d . . .
N13 N 0.5490(3) 0.6733(3) 0.3015(3) 0.0215(12) Uani 1 1 d . . .
N14 N 0.4825(3) 0.7329(3) 0.3900(3) 0.0214(12) Uani 1 1 d . . .
C11B C 0.7344(4) 0.6323(4) 0.3962(4) 0.0270(16) Uani 1 1 d . . .
H11A H 0.7550 0.6576 0.3480 0.027 Uiso 1 1 calc R . .
H11B H 0.7805 0.6278 0.4485 0.027 Uiso 1 1 calc R . .
C12B C 0.5611(4) 0.6343(3) 0.2238(4) 0.0206(14) Uani 1 1 d . . .
H12A H 0.6002 0.6620 0.1961 0.021 Uiso 1 1 calc R . .
H12B H 0.5086 0.6324 0.1797 0.021 Uiso 1 1 calc R . .
C121 C 0.6769(3) 0.5416(3) 0.2734(4) 0.0198(14) Uani 1 1 d . . .
H121 H 0.7119 0.5619 0.2336 0.020 Uiso 1 1 calc R . .
C21 C 0.7272(6) 0.5000 0.4180(6) 0.029(2) Uani 1 2 d S . .
O21 O 0.7578(4) 0.5000 0.4986(4) 0.0386(18) Uani 1 2 d S . .
C22 C 0.5425(5) 0.5000 0.2256(6) 0.025(2) Uani 1 2 d S . .
O22 O 0.4673(4) 0.5000 0.2011(4) 0.0309(17) Uani 1 2 d S . .
N21 N 0.7078(3) 0.5604(3) 0.3659(3) 0.0225(12) Uani 1 1 d . . .
N22 N 0.5912(3) 0.5608(3) 0.2414(3) 0.0229(13) Uani 1 1 d . . .
C22B C 0.4138(4) 0.7702(4) 0.4130(4) 0.0254(16) Uani 1 1 d . . .
H22A H 0.3661 0.7650 0.3627 0.025 Uiso 1 1 calc R . .
H22B H 0.4267 0.8230 0.4202 0.025 Uiso 1 1 calc R . .
O1W O 0.0000 0.2524(3) 0.0000 0.0255(15) Uani 1 2 d S . .
O2W O 0.9217(5) 0.5000 0.5732(5) 0.069(3) Uani 1 2 d S . .
O3W O 1.0954(9) 0.6374(5) 0.7645(7) 0.198(6) Uani 1 1 d . . .
O4W1 O 0.3359(6) 0.2917(6) 0.0285(6) 0.031(3) Uiso 0.453(4) 1 d P . .
O4W2 O 0.4036(9) 0.3679(9) -0.0197(10) 0.040(5) Uiso 0.329(11) 1 d P . .
O4W3 O 0.4554(19) 0.4671(17) -0.023(2) 0.103(15) Uiso 0.218(11) 1 d P . .

loop_
_atom_site_aniso_label
_atom_site_aniso_U_11
_atom_site_aniso_U_22
_atom_site_aniso_U_33
_atom_site_aniso_U_23
_atom_site_aniso_U_13
_atom_site_aniso_U_12
Hg1 0.0232(3) 0.0381(4) 0.0242(3) 0.000 -0.0117(2) 0.000
Mo1 0.0171(3) 0.0190(3) 0.0165(3) 0.0010(2) -0.0041(2) 0.0007(2)
Mo2 0.0148(4) 0.0437(6) 0.0167(4) 0.000 0.0010(3) 0.000
S1 0.0145(11) 0.0288(14) 0.0160(11) 0.000 -0.0030(9) 0.000
S2 0.0146(11) 0.0262(13) 0.0188(11) 0.000 -0.0004(9) 0.000
S3 0.0238(9) 0.0306(10) 0.0198(8) -0.0078(8) -0.0055(7) 0.0074(8)
O11M 0.027(3) 0.035(3) 0.021(2) 0.009(2) 0.000(2) -0.003(2)
O12M 0.029(3) 0.026(3) 0.028(3) 0.001(2) -0.009(2) 0.007(2)
Cl13 0.0589(17) 0.0284(14) 0.0422(14) 0.0118(12) -0.0165(12) -0.0046(12)
O13M 0.0589(17) 0.0284(14) 0.0422(14) 0.0118(12) -0.0165(12) -0.0046(12)
Cl21 0.037(2) 0.113(4) 0.0175(16) 0.000 0.0122(15) 0.000
O21M 0.037(2) 0.113(4) 0.0175(16) 0.000 0.0122(15) 0.000
O22M 0.022(3) 0.083(4) 0.030(3) -0.011(3) 0.002(2) 0.020(3)
Cl1 0.084(3) 0.060(2) 0.072(2) -0.010(2) 0.021(2) -0.023(2)
O1C 0.084(3) 0.060(2) 0.072(2) -0.010(2) 0.021(2) -0.023(2)
Cl2 0.0375(18) 0.165(4) 0.052(2) 0.000 0.0119(16) 0.000
C111 0.026(4) 0.022(4) 0.022(3) -0.002(3) 0.000(3) -0.001(3)
C112 0.016(3) 0.024(4) 0.021(3) 0.001(3) 0.000(3) -0.006(3)
C11 0.021(3) 0.023(4) 0.028(4) 0.001(3) 0.001(3) -0.005(3)
O11 0.025(3) 0.048(3) 0.022(3) 0.001(2) -0.007(2) 0.007(2)
C12 0.022(4) 0.028(4) 0.019(3) 0.007(3) 0.003(3) -0.001(3)
O12 0.016(2) 0.035(3) 0.030(3) -0.005(2) -0.001(2) -0.001(2)
N11 0.018(3) 0.029(3) 0.019(3) 0.001(3) -0.001(2) -0.001(2)
N12 0.021(3) 0.025(3) 0.021(3) 0.004(3) 0.000(2) 0.005(2)
N13 0.015(3) 0.028(3) 0.020(3) -0.004(3) 0.001(2) -0.003(2)
N14 0.018(3) 0.020(3) 0.024(3) 0.000(2) -0.002(2) 0.004(2)
C11B 0.015(3) 0.033(4) 0.030(4) -0.001(3) -0.001(3) -0.003(3)
C12B 0.015(3) 0.024(4) 0.020(3) 0.002(3) -0.002(3) 0.000(3)
C121 0.010(3) 0.030(4) 0.018(3) 0.002(3) 0.001(2) -0.003(3)
C21 0.025(5) 0.043(7) 0.015(5) 0.000 -0.005(4) 0.000
O21 0.047(5) 0.036(4) 0.027(4) 0.000 -0.007(3) 0.000
C22 0.017(5) 0.038(6) 0.018(5) 0.000 0.000(4) 0.000
O22 0.016(3) 0.033(4) 0.041(4) 0.000 -0.002(3) 0.000
N21 0.020(3) 0.022(3) 0.022(3) 0.001(2) -0.006(2) 0.002(2)
N22 0.015(3) 0.026(3) 0.024(3) 0.001(3) -0.004(2) -0.002(2)
C22B 0.021(3) 0.031(4) 0.023(4) 0.007(3) 0.002(3) 0.009(3)
O1W 0.025(4) 0.015(3) 0.033(4) 0.000 -0.001(3) 0.000
O2W 0.046(5) 0.113(8) 0.048(5) 0.000 0.013(4) 0.000
O3W 0.402(19) 0.105(8) 0.117(8) -0.031(6) 0.125(11) -0.096(10)

loop_
_atom_type_symbol
_atom_type_description
_atom_type_scat_dispersion_real
_atom_type_scat_dispersion_imag
_atom_type_scat_source
C C 0.0033 0.0016 'International Tables Vol C Tables 4.2.6.8 and 6.1.1.4'
H H 0.0000 0.0000 'International Tables Vol C Tables 4.2.6.8 and 6.1.1.4'
N N 0.0061 0.0033 'International Tables Vol C Tables 4.2.6.8 and 6.1.1.4'
O O 0.0106 0.0060 'International Tables Vol C Tables 4.2.6.8 and 6.1.1.4'
S S 0.1246 0.1234 'International Tables Vol C Tables 4.2.6.8 and 6.1.1.4'
Cl Cl 0.1484 0.1585 'International Tables Vol C Tables 4.2.6.8 and 6.1.1.4'
Mo Mo -1.6832 0.6857 'International Tables Vol C Tables 4.2.6.8 and 6.1.1.4'
Hg Hg -2.3894 9.2266 'International Tables Vol C Tables 4.2.6.8 and 6.1.1.4'

loop_
_geom_angle_atom_site_label_1
_geom_angle_atom_site_label_2
_geom_angle_atom_site_label_3
_geom_angle
_geom_angle_site_symmetry_1
_geom_angle_site_symmetry_3
_geom_angle_publ_flag
S2 Hg1 S2 180.0 5_767 . no
S2 Hg1 S3 73.62(5) 5_767 2_757 no
S2 Hg1 S3 106.38(5) . 2_757 no
S2 Hg1 S3 106.38(5) 5_767 6_565 no
S2 Hg1 S3 73.62(5) . 6_565 no
S2 Hg1 S3 106.38(5) 5_767 . no
S2 Hg1 S3 73.62(5) . . no
S2 Hg1 S3 73.62(5) 5_767 5_767 no
S2 Hg1 S3 106.38(5) . 5_767 no
S3 Hg1 S3 180.00(6) 2_757 6_565 no
S3 Hg1 S3 109.82(7) 2_757 . no
S3 Hg1 S3 70.18(7) 6_565 . no
S3 Hg1 S3 70.18(7) 2_757 5_767 no
S3 Hg1 S3 109.82(7) 6_565 5_767 no
S3 Hg1 S3 180.0 . 5_767 no
Mo2 Mo1 Mo1 59.744(15) . 6_565 no
S1 Mo1 Mo1 54.10(3) . 6_565 no
S1 Mo1 Mo2 54.68(6) . . no
S1 Mo1 Cl13 163.39(7) . . no
S2 Mo1 Mo1 53.47(4) . 6_565 no
S2 Mo1 Mo2 99.08(5) . . no
S2 Mo1 S1 105.79(5) . . no
S2 Mo1 Cl13 84.03(7) . . no
S3 Mo1 Mo1 97.59(5) . 6_565 no
S3 Mo1 Mo2 53.74(5) . . no
S3 Mo1 S1 107.34(7) . . no
S3 Mo1 S2 95.68(7) . . no
S3 Mo1 Cl13 84.48(8) . . no
O11M Mo1 Mo1 99.34(12) . 6_565 no
O11M Mo1 Mo2 141.19(12) . . no
O11M Mo1 S1 86.52(13) . . no
O11M Mo1 S2 90.65(13) . . no
O11M Mo1 S3 162.44(13) . . no
O11M Mo1 Cl13 79.90(13) . . no
O12M Mo1 Mo1 139.62(12) . 6_565 no
O12M Mo1 Mo2 98.14(13) . . no
O12M Mo1 S1 85.53(13) . . no
O12M Mo1 S2 162.71(14) . . no
O12M Mo1 S3 93.23(12) . . no
O12M Mo1 O11M 76.79(17) . . no
O12M Mo1 Cl13 82.11(14) . . no
Cl13 Mo1 Mo1 137.49(6) . 6_565 no
Cl13 Mo1 Mo2 138.22(6) . . no
Mo1 Mo2 Mo1 60.51(3) 6_565 . no
S1 Mo2 Mo1 54.34(5) . 6_565 no
S1 Mo2 Mo1 54.33(5) . . no
S1 Mo2 Cl21 160.07(10) . . no
S3 Mo2 Mo1 98.15(5) . 6_565 no
S3 Mo2 Mo1 53.70(4) 6_565 6_565 no
S3 Mo2 Mo1 53.70(4) . . no
S3 Mo2 Mo1 98.15(5) 6_565 . no
S3 Mo2 S1 106.97(6) . . no
S3 Mo2 S1 106.97(6) 6_565 . no
S3 Mo2 S3 93.46(9) . 6_565 no
S3 Mo2 Cl21 86.39(7) . . no
S3 Mo2 Cl21 86.39(7) 6_565 . no
Cl21 Mo2 Mo1 139.94(6) . 6_565 no
Cl21 Mo2 Mo1 139.94(6) . . no
O22M Mo2 Mo1 95.35(14) 6_565 6_565 no
O22M Mo2 Mo1 137.89(13) . 6_565 no
O22M Mo2 Mo1 137.89(13) 6_565 . no
O22M Mo2 Mo1 95.35(15) . . no
O22M Mo2 S1 83.60(13) 6_565 . no
O22M Mo2 S1 83.60(13) . . no
O22M Mo2 S3 166.12(15) 6_565 . no
O22M Mo2 S3 91.92(15) . . no
O22M Mo2 S3 91.92(15) 6_565 6_565 no
O22M Mo2 S3 166.12(15) . 6_565 no
O22M Mo2 Cl21 81.19(14) 6_565 . no
O22M Mo2 Cl21 81.19(14) . . no
O22M Mo2 O22M 80.1(3) 6_565 . no
Mo1 S1 Mo1 71.80(7) . 6_565 no
Mo1 S1 Mo2 70.99(6) . . no
Mo1 S1 Mo2 70.99(6) 6_565 . no
Mo1 S2 Hg1 97.11(7) . . no
Mo1 S2 Hg1 97.11(7) 6_565 . no
Mo1 S2 Mo1 73.05(7) . 6_565 no
Mo1 S3 Hg1 93.59(6) . . no
Mo1 S3 Mo2 72.56(5) . . no
Mo2 S3 Hg1 97.90(6) . . no
N11 C111 C112 103.3(5) . . no
N11 C111 N14 115.5(5) . . no
N14 C111 C112 103.2(5) . . no
N12 C112 C111 102.9(5) . . no
N13 C112 C111 103.1(5) . . no
N13 C112 N12 114.7(5) . . no
O11 C11 N11 124.6(6) . . no
O11 C11 N12 126.9(6) . . no
N12 C11 N11 108.4(5) . . no
O12 C12 N13 125.1(6) . . no
O12 C12 N14 125.8(6) . . no
N13 C12 N14 109.0(5) . . no
C111 N11 C22B 124.8(5) . 2_656 no
C11 N11 C111 112.4(5) . . no
C11 N11 C22B 122.6(5) . 2_656 no
C11 N12 C112 112.9(5) . . no
C11 N12 C11B 123.8(5) . . no
C11B N12 C112 122.6(5) . . no
C12 N13 C112 112.6(5) . . no
C12 N13 C12B 123.3(5) . . no
C12B N13 C112 122.6(5) . . no
C12 N14 C111 111.6(5) . . no
C12 N14 C22B 122.8(5) . . no
C22B N14 C111 121.9(5) . . no
N21 C11B N12 113.8(5) . . no
N13 C12B N22 114.4(5) . . no
N21 C121 C121 103.8(3) . 6_565 no
N21 C121 N22 113.3(5) . . no
N22 C121 C121 103.9(3) . 6_565 no
O21 C21 N21 125.7(4) . . no
O21 C21 N21 125.7(4) . 6_565 no
N21 C21 N21 108.6(7) . 6_565 no
O22 C22 N22 125.7(4) . . no
O22 C22 N22 125.7(4) . 6_565 no
N22 C22 N22 108.5(8) . 6_565 no
C11B N21 C121 124.0(5) . . no
C21 N21 C11B 122.4(5) . . no
C21 N21 C121 111.8(5) . . no
C12B N22 C121 124.6(5) . . no
C22 N22 C12B 123.5(5) . . no
C22 N22 C121 111.8(5) . . no
N14 C22B N11 113.9(5) . 2_656 no
O4W3 O4W3 O4W3 90.000(4) 6_565 2_655 no

loop_
_geom_bond_atom_site_label_1
_geom_bond_atom_site_label_2
_geom_bond_distance
_geom_bond_site_symmetry_2
_geom_bond_publ_flag
Hg1 S2 2.768(2) 5_767 yes
Hg1 S2 2.768(2) . yes
Hg1 S3 2.9029(17) 2_757 yes
Hg1 S3 2.9029(17) 6_565 yes
Hg1 S3 2.9029(17) . yes
Hg1 S3 2.9029(17) 5_767 yes
Mo1 Mo1 2.7326(11) 6_565 yes
Mo1 Mo2 2.7116(9) . yes
Mo1 S1 2.3301(18) . yes
Mo1 S2 2.2955(18) . yes
Mo1 S3 2.2907(17) . yes
Mo1 O11M 2.214(4) . yes
Mo1 O12M 2.185(4) . yes
Mo1 Cl13 2.482(3) . yes
Mo2 Mo1 2.7116(9) 6_565 yes
Mo2 S1 2.340(2) . yes
Mo2 S3 2.2918(19) . yes
Mo2 S3 2.2918(18) 6_565 yes
Mo2 Cl21 2.476(3) . yes
Mo2 O22M 2.181(5) 6_565 yes
Mo2 O22M 2.181(5) . yes
S1 Mo1 2.3301(18) 6_565 yes
S2 Mo1 2.2955(18) 6_565 yes
C111 C112 1.549(9) . no
C111 N11 1.448(8) . no
C111 N14 1.457(8) . no
C112 N12 1.458(8) . no
C112 N13 1.449(8) . no
C11 O11 1.224(7) . no
C11 N11 1.374(8) . no
C11 N12 1.351(8) . no
C12 O12 1.237(7) . no
C12 N13 1.353(8) . no
C12 N14 1.364(8) . no
N11 C22B 1.450(8) 2_656 no
N12 C11B 1.445(8) . no
N13 C12B 1.435(7) . no
N14 C22B 1.444(8) . no
C11B N21 1.434(8) . no
C12B N22 1.442(8) . no
C121 C121 1.523(13) 6_565 no
C121 N21 1.440(7) . no
C121 N22 1.461(7) . no
C21 O21 1.229(10) . no
C21 N21 1.361(7) . no
C21 N21 1.361(7) 6_565 no
C22 O22 1.238(10) . no
C22 N22 1.372(7) . no
C22 N22 1.372(7) 6_565 no
C22B N11 1.450(8) 2_656 no
O4W3 O4W3 1.20(6) 6_565 no
O4W3 O4W3 1.51(6) 2_655 no
